data_2019931
loop_
_publ_author_name
'Yu, Zi-Qun'
'Wang, Jing-Quan'
'Huang, Ya-Xi'
'Botis, Sanda M.'
'Pan, Yuanming'
'Mi, Jin-Xiao'

_publ_section_title
;
 Polymorphism of NaVO~2~F~2~: a <i>P</i>2~1~/<i>c</i> superstructure with
 pseudosymmetry of <i>P</i>2~1~/<i>m</i> in the subcell
;
_journal_coeditor_code YP3086
_journal_issue 6
_journal_name_full 'Acta Crystallographica Section C'
_journal_page_first
;
;
_journal_paper_doi 10.1107/S2053229615008530
_journal_volume 71
_journal_year 2015
_chemical_formula_iupac 'Na V O2 F2'
_chemical_formula_moiety 'F2 O2 V, Na'
_chemical_formula_sum 'F2 Na O2 V'
_chemical_formula_weight 143.93
_chemical_name_systematic
;
Sodium vanadium dioxide difluoride
;
_space_group_crystal_system monoclinic
_space_group_IT_number 14
_space_group_name_Hall '-P 2ybc'
_space_group_name_H-M_alt 'P 1 21/c 1'
_symmetry_space_group_name_Hall '-P 2ybc'
_symmetry_space_group_name_H-M 'P 1 21/c 1'
_atom_sites_solution_primary direct
_atom_sites_solution_secondary difmap
_audit_creation_method SHELXL-2013
_cell_angle_alpha 90
_cell_angle_beta 110.369(10)
_cell_angle_gamma 90
_cell_formula_units_Z 4
_cell_length_a 6.400(5)
_cell_length_b 3.614(2)
_cell_length_c 14.453(12)
_cell_measurement_reflns_used 1882
_cell_measurement_temperature 295(2)
_cell_measurement_theta_max 28.555
_cell_measurement_theta_min 3.015
_cell_volume 313.4(4)
_computing_cell_refinement
;
SAINT (Bruker, 2001)
;
_computing_data_collection
;
SMART (Bruker, 2001)
;
_computing_data_reduction
;
SAINT (Bruker, 2001)
;
_computing_molecular_graphics
;
DIAMOND (Brandenburg, 2012)
;
_computing_publication_material
;
SHELXL2013 (Sheldrick, 2015)
;
_computing_structure_refinement
;
SHELXL2013 (Sheldrick, 2015)
;
_computing_structure_solution
;
SHELXS2013 (Sheldrick, 2015)
;
_diffrn_ambient_temperature 295(2)
_diffrn_measured_fraction_theta_full 0.991
_diffrn_measured_fraction_theta_max 0.919
_diffrn_measurement_device_type 'Bruker CCD area-detector'
_diffrn_measurement_method '1265 images,\f=0, 90, 180 degree, and \D\w=0.3 degree, \c= 54.74 degree'
_diffrn_radiation_monochromator graphite
_diffrn_radiation_source 'fine-focus sealed tube'
_diffrn_radiation_type MoK\a
_diffrn_radiation_wavelength 0.71073
_diffrn_reflns_av_R_equivalents 0.0247
_diffrn_reflns_limit_h_max 8
_diffrn_reflns_limit_h_min -8
_diffrn_reflns_limit_k_max 4
_diffrn_reflns_limit_k_min -4
_diffrn_reflns_limit_l_max 19
_diffrn_reflns_limit_l_min -13
_diffrn_reflns_number 1711
_diffrn_reflns_theta_full 25.242
_diffrn_reflns_theta_max 28.554
_diffrn_reflns_theta_min 3.396
_diffrn_standards_number 0
_exptl_absorpt_coefficient_mu 3.171
_exptl_absorpt_correction_T_max 0.834
_exptl_absorpt_correction_T_min 0.556
_exptl_absorpt_correction_type multi-scan
_exptl_absorpt_process_details
;
(SMART; Bruker, 2001)
;
_exptl_crystal_colour green
_exptl_crystal_density_diffrn 3.051
_exptl_crystal_description prism
_exptl_crystal_F_000 272
_exptl_crystal_size_max 0.400
_exptl_crystal_size_mid 0.200
_exptl_crystal_size_min 0.100
_refine_diff_density_max 1.167
_refine_diff_density_min -0.924
_refine_ls_extinction_coef 0.067(11)
_refine_ls_extinction_expression Fc^*^=kFc[1+0.001xFc^2^\l^3^/sin(2\q)]^-1/4^
_refine_ls_extinction_method
;
SHELXL2013 (Sheldrick, 2015)
;
_refine_ls_goodness_of_fit_ref 1.041
_refine_ls_hydrogen_treatment undef
_refine_ls_matrix_type full
_refine_ls_number_parameters 56
_refine_ls_number_reflns 728
_refine_ls_number_restraints 0
_refine_ls_restrained_S_all 1.041
_refine_ls_R_factor_all 0.0523
_refine_ls_R_factor_gt 0.0509
_refine_ls_shift/su_max 0.001
_refine_ls_shift/su_mean 0.000
_refine_ls_structure_factor_coef Fsqd
_refine_ls_weighting_details
;
w=1/[\s^2^(Fo^2^)+(0.0998P)^2^+0.8843P] where P=(Fo^2^+2Fc^2^)/3
;
_refine_ls_weighting_scheme calc
_refine_ls_wR_factor_gt 0.1550
_refine_ls_wR_factor_ref 0.1574
_reflns_number_gt 685
_reflns_number_total 728
_reflns_threshold_expression I>2\s(I)
_cod_data_source_file yp3086sup1.cif
_cod_data_source_block yzq295
_cod_original_cell_volume 313.4(6)
_cod_database_code 2019931
_shelx_space_group_comment
;
The symmetry employed for this shelxl refinement is uniquely defined
by the following loop, which should always be used as a source of
symmetry information in preference to the above space-group names.
They are only intended as comments.
;
_shelx_estimated_absorpt_t_min 0.364
_shelx_estimated_absorpt_t_max 0.742
_shelxl_version_number 20.13

loop_
_space_group_symop_operation_xyz
'x, y, z'
'-x, y+1/2, -z+1/2'
'-x, -y, -z'
'x, -y-1/2, z-1/2'

loop_
_atom_site_type_symbol
_atom_site_label
_atom_site_fract_x
_atom_site_fract_y
_atom_site_fract_z
_atom_site_U_iso_or_equiv
_atom_site_adp_type
_atom_site_calc_flag
_atom_site_occupancy
V V1 0.63884(10) 0.25482(13) 0.35808(5) 0.0156(4) Uani d 1
Na Na1 0.1347(2) 0.7287(3) 0.35399(12) 0.0175(5) Uani d 1
F F1 0.8782(4) 0.2276(5) 0.30933(19) 0.0159(6) Uani d 1
F F2 0.3596(4) 0.2276(5) 0.3704(2) 0.0193(6) Uani d 1
O O1 0.5939(4) 0.7349(5) 0.3214(2) 0.0148(6) Uani d 1
O O2 0.7861(6) 0.2599(7) 0.4717(2) 0.0300(9) Uani d 1

loop_
_atom_site_aniso_label
_atom_site_aniso_U_11
_atom_site_aniso_U_22
_atom_site_aniso_U_33
_atom_site_aniso_U_12
_atom_site_aniso_U_13
_atom_site_aniso_U_23
V1 0.0097(5) 0.0248(6) 0.0137(6) -0.00061(16) 0.0060(3) -0.00079(16)
Na1 0.0191(10) 0.0159(9) 0.0181(10) -0.0004(4) 0.0073(8) -0.0006(4)
F1 0.0110(11) 0.0203(11) 0.0191(12) 0.0005(6) 0.0086(9) -0.0005(6)
F2 0.0148(11) 0.0185(11) 0.0299(13) 0.0000(6) 0.0145(10) -0.0002(7)
O1 0.0153(13) 0.0097(12) 0.0216(15) 0.0005(7) 0.0092(12) 0.0006(7)
O2 0.0222(16) 0.050(2) 0.0161(16) -0.0025(10) 0.0046(13) -0.0020(9)

loop_
_atom_type_symbol
_atom_type_description
_atom_type_scat_dispersion_real
_atom_type_scat_dispersion_imag
_atom_type_scat_source
O O 0.0106 0.0060 'International Tables Vol C Tables 4.2.6.8 and 6.1.1.4'
F F 0.0171 0.0103 'International Tables Vol C Tables 4.2.6.8 and 6.1.1.4'
Na Na 0.0362 0.0249 'International Tables Vol C Tables 4.2.6.8 and 6.1.1.4'
V V 0.3005 0.5294 'International Tables Vol C Tables 4.2.6.8 and 6.1.1.4'

loop_
_geom_angle_atom_site_label_1
_geom_angle_atom_site_label_2
_geom_angle_atom_site_label_3
_geom_angle_site_symmetry_1
_geom_angle_site_symmetry_3
_geom_angle
O2 V1 O1 . . 105.63(13)
O2 V1 F2 . . 98.40(17)
O1 V1 F2 . . 91.08(10)
O2 V1 F1 . . 96.89(18)
O1 V1 F1 . . 90.42(10)
F2 V1 F1 . . 163.63(13)
O2 V1 O1 . 1_545 105.78(12)
O1 V1 O1 . 1_545 148.58(18)
F2 V1 O1 . 1_545 85.37(10)
F1 V1 O1 . 1_545 84.87(10)
O2 V1 Na1 . 1_655 78.66(13)
O1 V1 Na1 . 1_655 65.95(10)
F2 V1 Na1 . 1_655 154.53(7)
F1 V1 Na1 . 1_655 36.32(7)
O1 V1 Na1 1_545 1_655 119.92(9)
O2 V1 Na1 . . 102.44(13)
O1 V1 Na1 . . 59.57(9)
F2 V1 Na1 . . 31.70(7)
F1 V1 Na1 . . 147.64(8)
O1 V1 Na1 1_545 . 113.85(9)
Na1 V1 Na1 1_655 . 123.66(8)
F2 Na1 F2 1_565 . 105.46(14)
F2 Na1 F1 1_565 2_655 84.53(10)
F2 Na1 F1 . 2_655 84.38(10)
F2 Na1 F1 1_565 1_465 77.18(12)
F2 Na1 F1 . 1_465 170.72(13)
F1 Na1 F1 2_655 1_465 87.05(9)
F2 Na1 F1 1_565 1_455 170.81(13)
F2 Na1 F1 . 1_455 76.93(12)
F1 Na1 F1 2_655 1_455 86.90(9)
F1 Na1 F1 1_465 1_455 99.10(13)
F2 Na1 O2 1_565 3_666 88.98(11)
F2 Na1 O2 . 3_666 90.55(11)
F1 Na1 O2 2_655 3_666 170.39(13)
F1 Na1 O2 1_465 3_666 98.43(11)
F1 Na1 O2 1_455 3_666 99.92(11)
F2 Na1 Na1 1_565 2_545 128.33(11)
F2 Na1 Na1 . 2_545 77.15(9)
F1 Na1 Na1 2_655 2_545 43.89(8)
F1 Na1 Na1 1_465 2_545 94.19(11)
F1 Na1 Na1 1_455 2_545 43.01(7)
O2 Na1 Na1 3_666 2_545 142.50(9)
F2 Na1 Na1 1_565 2 77.23(9)
F2 Na1 Na1 . 2 128.34(11)
F1 Na1 Na1 2_655 2 44.05(8)
F1 Na1 Na1 1_465 2 43.00(7)
F1 Na1 Na1 1_455 2 94.28(10)
O2 Na1 Na1 3_666 2 140.83(9)
Na1 Na1 Na1 2_545 2 63.88(9)
F2 Na1 Na1 1_565 1_565 37.33(7)
F2 Na1 Na1 . 1_565 142.79(7)
F1 Na1 Na1 2_655 1_565 90.10(5)
F1 Na1 Na1 1_465 1_565 40.52(7)
F1 Na1 Na1 1_455 1_565 139.61(7)
O2 Na1 Na1 3_666 1_565 89.02(6)
Na1 Na1 Na1 2_545 1_565 121.94(5)
Na1 Na1 Na1 2 1_565 58.06(5)
F2 Na1 Na1 1_565 1_545 142.67(7)
F2 Na1 Na1 . 1_545 37.21(7)
F1 Na1 Na1 2_655 1_545 89.90(5)
F1 Na1 Na1 1_465 1_545 139.48(7)
F1 Na1 Na1 1_455 1_545 40.39(7)
O2 Na1 Na1 3_666 1_545 90.98(6)
Na1 Na1 Na1 2_545 1_545 58.06(5)
Na1 Na1 Na1 2 1_545 121.94(5)
Na1 Na1 Na1 1_565 1_545 180.0
F2 Na1 V1 1_565 1_455 154.37(8)
F2 Na1 V1 . 1_455 98.51(10)
F1 Na1 V1 2_655 1_455 107.02(7)
F1 Na1 V1 1_465 1_455 80.60(10)
F1 Na1 V1 1_455 1_455 28.22(6)
O2 Na1 V1 3_666 1_455 81.76(9)
Na1 Na1 V1 2_545 1_455 65.65(6)
Na1 Na1 V1 2 1_455 95.03(8)
Na1 Na1 V1 1_565 1_455 118.20(4)
Na1 Na1 V1 1_545 1_455 61.80(4)
F2 Na1 V1 1_565 . 81.10(10)
F2 Na1 V1 . . 25.44(6)
F1 Na1 V1 2_655 . 74.59(6)
F1 Na1 V1 1_465 . 152.75(7)
F1 Na1 V1 1_455 . 99.82(10)
O2 Na1 V1 3_666 . 97.43(9)
Na1 Na1 V1 2_545 . 86.47(7)
Na1 Na1 V1 2 . 115.91(8)
Na1 Na1 V1 1_565 . 118.11(4)
Na1 Na1 V1 1_545 . 61.89(4)
V1 Na1 V1 1_455 . 123.66(8)
V1 F1 Na1 . 2_645 128.78(13)
V1 F1 Na1 . 1_645 120.66(12)
Na1 F1 Na1 2_645 1_645 93.10(9)
V1 F1 Na1 . 1_655 115.46(11)
Na1 F1 Na1 2_645 1_655 92.94(9)
Na1 F1 Na1 1_645 1_655 99.10(13)
V1 F2 Na1 . 1_545 128.95(11)
V1 F2 Na1 . . 122.86(11)
Na1 F2 Na1 1_545 . 105.46(14)
V1 O1 V1 . 1_565 148.58(18)
V1 O2 Na1 . 3_666 157.6(2)

loop_
_geom_bond_atom_site_label_1
_geom_bond_atom_site_label_2
_geom_bond_site_symmetry_2
_geom_bond_distance
V1 O2 . 1.584(4)
V1 O1 . 1.808(3)
V1 F2 . 1.859(3)
V1 F1 . 1.899(3)
V1 O1 1_545 1.946(3)
V1 Na1 1_655 3.625(3)
V1 Na1 . 3.635(4)
Na1 F2 1_565 2.267(3)
Na1 F2 . 2.274(3)
Na1 F1 2_655 2.333(4)
Na1 F1 1_465 2.372(3)
Na1 F1 1_455 2.378(3)
Na1 O2 3_666 2.390(5)
Na1 Na1 2_545 3.416(4)
Na1 Na1 2 3.416(4)
Na1 Na1 1_565 3.614(4)
Na1 Na1 1_545 3.614(4)
Na1 V1 1_455 3.625(3)
F1 Na1 2_645 2.333(4)
F1 Na1 1_645 2.372(3)
F1 Na1 1_655 2.378(3)
F2 Na1 1_545 2.267(3)
O1 V1 1_565 1.946(3)
O2 Na1 3_666 2.390(5)

_cod_database_fobs_code 2019931
